data_4084634
loop_
_publ_author_name
'Vabre, Boris'
'Deschamps, F\'elix'
'Zargarian, Davit'

_publ_section_title
;
 Ortho Derivatization of Phenols through C--H Nickelation: Synthesis,
 Characterization, and Reactivities of Ortho-Nickelated Phosphinite
 Complexes
;
_journal_issue 22
_journal_name_full Organometallics
_journal_page_first 6623
_journal_paper_doi 10.1021/om500938u
_journal_volume 33
_journal_year 2014
_chemical_compound_source 'Synthesized by the authors. See text'
_chemical_formula_moiety 'C24 H37 Br Ni O2 P2'
_chemical_formula_sum 'C24 H37 Br Ni O2 P2'
_chemical_formula_weight 558.10
_chemical_name_systematic
; 
 ? 
;
_space_group_IT_number 14
_symmetry_cell_setting monoclinic
_symmetry_space_group_name_Hall '-P 2yn'
_symmetry_space_group_name_H-M 'P 1 21/n 1'
_atom_sites_solution_hydrogens geom
_atom_sites_solution_primary direct
_atom_sites_solution_secondary difmap
_audit_creation_method SHELXL-97
_cell_angle_alpha 90
_cell_angle_beta 93.7180(16)
_cell_angle_gamma 90
_cell_formula_units_Z 4
_cell_length_a 10.7627(4)
_cell_length_b 13.6755(5)
_cell_length_c 17.913(6)
_cell_measurement_reflns_used 26789
_cell_measurement_temperature 150
_cell_measurement_theta_max 69.28
_cell_measurement_theta_min 4.07
_cell_volume 2631.0(9)
_computing_cell_refinement 'SAINT V7.68A(Bruker AXS, 2009)'
_computing_data_collection 'APEX2  (Bruker AXS, 2009)'
_computing_data_reduction 'SAINT V7.68A(Bruker AXS, 2009)'
_computing_molecular_graphics 'SHELXTL v6.12 (Bruker AXS, 2001)'
_computing_publication_material 'UdMX (Maris, 2004)'
_computing_structure_refinement 'SHELXL97 (Sheldrick, 2008)'
_computing_structure_solution 'SHELXS97 (Sheldrick, 2008)'
_diffrn_ambient_temperature 150
_diffrn_detector_area_resol_mean 8.3
_diffrn_measured_fraction_theta_full 0.992
_diffrn_measured_fraction_theta_max 0.992
_diffrn_measurement_device_type 'Bruker Microstar'
_diffrn_measurement_method \w
_diffrn_radiation_monochromator 'Helios optics'
_diffrn_radiation_source 'Rotating Anode'
_diffrn_radiation_type CuK\a
_diffrn_radiation_wavelength 1.54178
_diffrn_reflns_av_R_equivalents 0.047
_diffrn_reflns_av_sigmaI/netI 0.0251
_diffrn_reflns_limit_h_max 13
_diffrn_reflns_limit_h_min -9
_diffrn_reflns_limit_k_max 16
_diffrn_reflns_limit_k_min -16
_diffrn_reflns_limit_l_max 21
_diffrn_reflns_limit_l_min -21
_diffrn_reflns_number 40967
_diffrn_reflns_theta_full 69.68
_diffrn_reflns_theta_max 69.68
_diffrn_reflns_theta_min 4.07
_exptl_absorpt_coefficient_mu 4.122
_exptl_absorpt_correction_T_max 0.7191
_exptl_absorpt_correction_T_min 0.5369
_exptl_absorpt_correction_type multi-scan
_exptl_absorpt_process_details 'Sadabs (Sheldrick, 2008)'
_exptl_crystal_colour yellow
_exptl_crystal_density_diffrn 1.409
_exptl_crystal_density_method 'not measured'
_exptl_crystal_description block
_exptl_crystal_F_000 1160
_exptl_crystal_size_max 0.10
_exptl_crystal_size_mid 0.09
_exptl_crystal_size_min 0.08
_refine_diff_density_max 0.655
_refine_diff_density_min -0.332
_refine_diff_density_rms 0.070
_refine_ls_extinction_method none
_refine_ls_goodness_of_fit_ref 1.062
_refine_ls_hydrogen_treatment constr
_refine_ls_matrix_type full
_refine_ls_number_parameters 279
_refine_ls_number_reflns 4909
_refine_ls_number_restraints 0
_refine_ls_restrained_S_all 1.062
_refine_ls_R_factor_all 0.0325
_refine_ls_R_factor_gt 0.0318
_refine_ls_shift/su_max 0.002
_refine_ls_shift/su_mean 0.000
_refine_ls_structure_factor_coef Fsqd
_refine_ls_weighting_details 'calc w=1/[\s^2^(Fo^2^)+(0.0535P)^2^+1.1185P] where P=(Fo^2^+2Fc^2^)/3'
_refine_ls_weighting_scheme calc
_refine_ls_wR_factor_gt 0.0842
_refine_ls_wR_factor_ref 0.0849
_reflns_number_gt 4757
_reflns_number_total 4909
_reflns_threshold_expression I>2\s(I)
_cod_data_source_file om500938u_si_002.cif
_cod_data_source_block bors63
_cod_depositor_comments
;
The following automatic conversions were performed:

'_symmetry_cell_setting' value 'Monoclinic' changed to 'monoclinic'
according to
/home/saulius/struct/COD-crude-data--automatic-downloads/rss-feeds/ACS/lib/dictionaries/cif_core.dic
dictionary named 'cif_core.dic' version 2.4.2 from 2011-04-26.

Automatic conversion script
Id: cif_fix_values 2827 2014-09-09 07:05:25Z andrius 

 Adding full bibliography for 4084629--4084634.cif.
;
_cod_original_cell_volume 2630.96(16)
_cod_original_sg_symbol_H-M P21/n
_cod_database_code 4084634

loop_
_symmetry_equiv_pos_as_xyz
'x, y, z'
'-x+1/2, y+1/2, -z+1/2'
'-x, -y, -z'
'x-1/2, -y-1/2, z-1/2'

loop_
_atom_site_label
_atom_site_type_symbol
_atom_site_fract_x
_atom_site_fract_y
_atom_site_fract_z
_atom_site_U_iso_or_equiv
_atom_site_adp_type
_atom_site_occupancy
_atom_site_symmetry_multiplicity
_atom_site_calc_flag
_atom_site_refinement_flags
Br1 Br 0.182995(18) 0.320737(17) 1.051253(10) 0.03792(9) Uani 1 1 d .
C1 C 0.35580(15) 0.23488(11) 0.85390(9) 0.0225(3) Uani 1 1 d .
C2 C 0.47522(16) 0.19525(12) 0.87031(10) 0.0251(3) Uani 1 1 d .
C3 C 0.56142(16) 0.17682(13) 0.81759(11) 0.0287(4) Uani 1 1 d .
H3 H 0.6406 0.1497 0.8322 0.034 Uiso 1 1 calc R
C4 C 0.52981(17) 0.19865(13) 0.74331(10) 0.0284(4) Uani 1 1 d .
H4 H 0.5875 0.1874 0.7063 0.034 Uiso 1 1 calc R
C5 C 0.41307(17) 0.23711(12) 0.72342(10) 0.0263(3) Uani 1 1 d .
H5 H 0.3908 0.2523 0.6725 0.032 Uiso 1 1 calc R
C6 C 0.32826(15) 0.25359(11) 0.77758(9) 0.0238(3) Uani 1 1 d .
H6 H 0.2483 0.2786 0.7622 0.029 Uiso 1 1 calc R
C7 C 0.00063(16) 0.17448(12) 0.78258(10) 0.0250(3) Uani 1 1 d .
C8 C 0.07814(16) 0.10012(13) 0.80971(11) 0.0314(4) Uani 1 1 d .
H8 H 0.1552 0.1146 0.8363 0.038 Uiso 1 1 calc R
C9 C 0.04094(19) 0.00364(14) 0.79725(13) 0.0377(4) Uani 1 1 d .
H9 H 0.0924 -0.0482 0.8164 0.045 Uiso 1 1 calc R
C10 C -0.0703(2) -0.01761(15) 0.75713(13) 0.0417(5) Uani 1 1 d .
H10 H -0.0944 -0.0836 0.7481 0.050 Uiso 1 1 calc R
C11 C -0.14573(19) 0.05790(15) 0.73053(12) 0.0390(4) Uani 1 1 d .
H11 H -0.2221 0.0436 0.7031 0.047 Uiso 1 1 calc R
C12 C -0.11144(17) 0.15424(14) 0.74338(10) 0.0303(4) Uani 1 1 d .
H12 H -0.1643 0.2060 0.7255 0.036 Uiso 1 1 calc R
C13 C 0.5213(2) 0.38072(19) 1.03426(15) 0.0531(6) Uani 1 1 d .
H13A H 0.5678 0.4220 1.0711 0.080 Uiso 1 1 calc R
H13B H 0.4415 0.4119 1.0193 0.080 Uiso 1 1 calc R
H13C H 0.5697 0.3724 0.9902 0.080 Uiso 1 1 calc R
C14 C 0.49768(17) 0.28124(16) 1.06869(11) 0.0348(4) Uani 1 1 d .
H14 H 0.4461 0.2921 1.1124 0.042 Uiso 1 1 calc R
C15 C 0.6192(2) 0.2326(2) 1.09822(13) 0.0525(6) Uani 1 1 d .
H15A H 0.6737 0.2237 1.0570 0.079 Uiso 1 1 calc R
H15B H 0.6008 0.1688 1.1199 0.079 Uiso 1 1 calc R
H15C H 0.6609 0.2742 1.1367 0.079 Uiso 1 1 calc R
C16 C 0.3302(3) 0.09761(18) 1.12580(15) 0.0576(7) Uani 1 1 d .
H16A H 0.2504 0.1324 1.1229 0.086 Uiso 1 1 calc R
H16B H 0.3910 0.1342 1.1579 0.086 Uiso 1 1 calc R
H16C H 0.3190 0.0323 1.1469 0.086 Uiso 1 1 calc R
C17 C 0.37731(18) 0.08815(15) 1.04730(11) 0.0369(4) Uani 1 1 d .
H17 H 0.4588 0.0529 1.0530 0.044 Uiso 1 1 calc R
C18 C 0.2916(2) 0.02676(16) 0.99520(16) 0.0525(6) Uani 1 1 d .
H18A H 0.2894 -0.0404 1.0141 0.079 Uiso 1 1 calc R
H18B H 0.3229 0.0267 0.9450 0.079 Uiso 1 1 calc R
H18C H 0.2075 0.0545 0.9929 0.079 Uiso 1 1 calc R
C19 C 0.1750(2) 0.46927(14) 0.78427(13) 0.0453(5) Uani 1 1 d .
H19A H 0.1714 0.5385 0.7701 0.068 Uiso 1 1 calc R
H19B H 0.1540 0.4288 0.7401 0.068 Uiso 1 1 calc R
H19C H 0.2592 0.4532 0.8046 0.068 Uiso 1 1 calc R
C20 C 0.08247(16) 0.44963(12) 0.84320(10) 0.0280(4) Uani 1 1 d .
H20 H -0.0025 0.4666 0.8210 0.034 Uiso 1 1 calc R
C21 C 0.1103(2) 0.51549(14) 0.91081(12) 0.0439(5) Uani 1 1 d .
H21A H 0.1907 0.4973 0.9357 0.066 Uiso 1 1 calc R
H21B H 0.0447 0.5078 0.9459 0.066 Uiso 1 1 calc R
H21C H 0.1132 0.5838 0.8944 0.066 Uiso 1 1 calc R
C22 C -0.0833(2) 0.20657(15) 0.95230(12) 0.0391(4) Uani 1 1 d .
H22A H -0.1462 0.2069 0.9895 0.059 Uiso 1 1 calc R
H22B H -0.0053 0.1794 0.9747 0.059 Uiso 1 1 calc R
H22C H -0.1127 0.1664 0.9094 0.059 Uiso 1 1 calc R
C23 C -0.06100(16) 0.31146(13) 0.92605(11) 0.0288(4) Uani 1 1 d .
H23 H -0.0447 0.3517 0.9723 0.035 Uiso 1 1 calc R
C24 C -0.17829(18) 0.35392(18) 0.88502(13) 0.0429(5) Uani 1 1 d .
H24A H -0.1914 0.3229 0.8358 0.064 Uiso 1 1 calc R
H24B H -0.1680 0.4246 0.8787 0.064 Uiso 1 1 calc R
H24C H -0.2504 0.3414 0.9143 0.064 Uiso 1 1 calc R
Ni1 Ni 0.25502(2) 0.26808(2) 0.935860(15) 0.02214(10) Uani 1 1 d .
O2 O 0.03288(11) 0.27336(8) 0.79110(7) 0.0248(2) Uani 1 1 d .
O1 O 0.51204(11) 0.17221(10) 0.94428(7) 0.0319(3) Uani 1 1 d .
P2 P 0.07984(4) 0.32076(3) 0.87298(2) 0.02112(11) Uani 1 1 d .
P1 P 0.40716(4) 0.20522(3) 1.00174(2) 0.02498(11) Uani 1 1 d .

loop_
_atom_site_aniso_label
_atom_site_aniso_U_11
_atom_site_aniso_U_22
_atom_site_aniso_U_33
_atom_site_aniso_U_23
_atom_site_aniso_U_13
_atom_site_aniso_U_12
Br1 0.03109(14) 0.05952(16) 0.02330(13) -0.00499(8) 0.00293(9) 0.01558(8)
C1 0.0202(8) 0.0227(7) 0.0248(8) -0.0012(6) 0.0031(6) -0.0001(6)
C2 0.0231(8) 0.0299(8) 0.0222(8) -0.0003(6) 0.0003(6) 0.0004(6)
C3 0.0200(8) 0.0354(9) 0.0310(9) -0.0019(7) 0.0039(7) 0.0034(6)
C4 0.0258(9) 0.0328(9) 0.0275(9) -0.0051(7) 0.0084(7) -0.0020(7)
C5 0.0299(9) 0.0268(8) 0.0221(8) -0.0023(6) 0.0013(7) -0.0023(6)
C6 0.0220(8) 0.0238(7) 0.0254(8) -0.0019(6) 0.0006(6) 0.0002(6)
C7 0.0253(8) 0.0253(8) 0.0250(8) -0.0025(6) 0.0050(7) -0.0028(6)
C8 0.0239(8) 0.0295(9) 0.0408(10) -0.0031(7) 0.0015(7) 0.0003(7)
C9 0.0343(10) 0.0280(9) 0.0514(12) -0.0016(8) 0.0078(8) 0.0019(7)
C10 0.0422(11) 0.0303(9) 0.0533(12) -0.0085(8) 0.0085(9) -0.0110(8)
C11 0.0326(10) 0.0417(10) 0.0420(11) -0.0052(8) -0.0017(8) -0.0123(8)
C12 0.0274(9) 0.0347(9) 0.0287(9) 0.0008(7) 0.0004(7) -0.0032(7)
C13 0.0467(13) 0.0549(13) 0.0576(14) -0.0036(11) 0.0027(11) -0.0160(11)
C14 0.0256(9) 0.0518(11) 0.0267(9) -0.0030(8) -0.0007(7) 0.0003(8)
C15 0.0286(10) 0.0907(19) 0.0371(12) -0.0043(11) -0.0064(9) 0.0104(11)
C16 0.0760(17) 0.0446(12) 0.0561(14) 0.0210(11) 0.0342(13) 0.0126(12)
C17 0.0347(10) 0.0354(10) 0.0411(11) 0.0095(8) 0.0070(8) 0.0093(8)
C18 0.0410(12) 0.0332(10) 0.0827(18) 0.0070(11) -0.0008(11) 0.0014(9)
C19 0.0673(14) 0.0252(9) 0.0464(12) 0.0035(8) 0.0264(11) 0.0011(9)
C20 0.0295(9) 0.0232(8) 0.0315(9) 0.0013(6) 0.0031(7) 0.0025(6)
C21 0.0683(14) 0.0264(9) 0.0379(11) -0.0036(8) 0.0110(10) -0.0046(9)
C22 0.0374(11) 0.0392(10) 0.0429(11) 0.0017(9) 0.0183(9) -0.0047(8)
C23 0.0216(8) 0.0335(9) 0.0317(9) -0.0019(7) 0.0052(7) 0.0015(6)
C24 0.0209(9) 0.0574(12) 0.0504(12) 0.0005(10) 0.0033(8) 0.0080(9)
Ni1 0.01888(16) 0.02692(16) 0.02068(16) -0.00007(10) 0.00182(11) 0.00417(10)
O2 0.0242(6) 0.0232(6) 0.0266(6) -0.0002(4) -0.0015(5) -0.0015(4)
O1 0.0228(6) 0.0495(8) 0.0236(6) 0.0029(5) 0.0026(5) 0.0123(5)
P2 0.0184(2) 0.0212(2) 0.0238(2) -0.00001(14) 0.00164(16) 0.00178(13)
P1 0.0208(2) 0.0326(2) 0.0217(2) 0.00302(16) 0.00252(16) 0.00499(16)

loop_
_atom_type_symbol
_atom_type_description
_atom_type_scat_dispersion_real
_atom_type_scat_dispersion_imag
_atom_type_scat_source
C C 0.0181 0.0091 'International Tables Vol C Tables 4.2.6.8 and 6.1.1.4'
H H 0.0000 0.0000 'International Tables Vol C Tables 4.2.6.8 and 6.1.1.4'
O O 0.0492 0.0322 'International Tables Vol C Tables 4.2.6.8 and 6.1.1.4'
P P 0.2955 0.4335 'International Tables Vol C Tables 4.2.6.8 and 6.1.1.4'
Ni Ni -3.0029 0.5091 'International Tables Vol C Tables 4.2.6.8 and 6.1.1.4'
Br Br -0.6763 1.2805 'International Tables Vol C Tables 4.2.6.8 and 6.1.1.4'

loop_
_geom_angle_atom_site_label_1
_geom_angle_atom_site_label_2
_geom_angle_atom_site_label_3
_geom_angle
_geom_angle_publ_flag
C6 C1 C2 113.94(15) y
C6 C1 NI1 127.08(12) y
C2 C1 NI1 118.74(13) y
C3 C2 O1 116.35(15) y
C3 C2 C1 124.65(16) y
O1 C2 C1 118.99(15) y
C4 C3 C2 118.75(17) y
C4 C3 H3 120.6 ?
C2 C3 H3 120.6 ?
C3 C4 C5 119.39(16) y
C3 C4 H4 120.3 ?
C5 C4 H4 120.3 ?
C4 C5 C6 120.40(16) y
C4 C5 H5 119.8 ?
C6 C5 H5 119.8 ?
C5 C6 C1 122.85(15) y
C5 C6 H6 118.6 ?
C1 C6 H6 118.6 ?
C8 C7 C12 121.15(16) y
C8 C7 O2 122.10(15) y
C12 C7 O2 116.72(15) y
C7 C8 C9 118.66(17) y
C7 C8 H8 120.7 ?
C9 C8 H8 120.7 ?
C10 C9 C8 120.74(18) y
C10 C9 H9 119.6 ?
C8 C9 H9 119.6 ?
C11 C10 C9 119.41(18) y
C11 C10 H10 120.3 ?
C9 C10 H10 120.3 ?
C10 C11 C12 120.73(18) y
C10 C11 H11 119.6 ?
C12 C11 H11 119.6 ?
C11 C12 C7 119.29(18) y
C11 C12 H12 120.4 ?
C7 C12 H12 120.4 ?
C14 C13 H13A 109.5 ?
C14 C13 H13B 109.5 ?
H13A C13 H13B 109.5 ?
C14 C13 H13C 109.5 ?
H13A C13 H13C 109.5 ?
H13B C13 H13C 109.5 ?
C13 C14 C15 111.55(19) y
C13 C14 P1 109.86(14) y
C15 C14 P1 112.83(16) y
C13 C14 H14 107.4 ?
C15 C14 H14 107.4 ?
P1 C14 H14 107.4 ?
C14 C15 H15A 109.5 ?
C14 C15 H15B 109.5 ?
H15A C15 H15B 109.5 ?
C14 C15 H15C 109.5 ?
H15A C15 H15C 109.5 ?
H15B C15 H15C 109.5 ?
C17 C16 H16A 109.5 ?
C17 C16 H16B 109.5 ?
H16A C16 H16B 109.5 ?
C17 C16 H16C 109.5 ?
H16A C16 H16C 109.5 ?
H16B C16 H16C 109.5 ?
C18 C17 C16 112.7(2) y
C18 C17 P1 108.98(14) y
C16 C17 P1 114.38(15) y
C18 C17 H17 106.8 ?
C16 C17 H17 106.8 ?
P1 C17 H17 106.8 ?
C17 C18 H18A 109.5 ?
C17 C18 H18B 109.5 ?
H18A C18 H18B 109.5 ?
C17 C18 H18C 109.5 ?
H18A C18 H18C 109.5 ?
H18B C18 H18C 109.5 ?
C20 C19 H19A 109.5 ?
C20 C19 H19B 109.5 ?
H19A C19 H19B 109.5 ?
C20 C19 H19C 109.5 ?
H19A C19 H19C 109.5 ?
H19B C19 H19C 109.5 ?
C19 C20 C21 110.10(17) y
C19 C20 P2 113.14(12) y
C21 C20 P2 109.95(13) y
C19 C20 H20 107.8 ?
C21 C20 H20 107.8 ?
P2 C20 H20 107.8 ?
C20 C21 H21A 109.5 ?
C20 C21 H21B 109.5 ?
H21A C21 H21B 109.5 ?
C20 C21 H21C 109.5 ?
H21A C21 H21C 109.5 ?
H21B C21 H21C 109.5 ?
C23 C22 H22A 109.5 ?
C23 C22 H22B 109.5 ?
H22A C22 H22B 109.5 ?
C23 C22 H22C 109.5 ?
H22A C22 H22C 109.5 ?
H22B C22 H22C 109.5 ?
C24 C23 C22 111.14(17) y
C24 C23 P2 113.92(14) y
C22 C23 P2 111.89(13) y
C24 C23 H23 106.4 ?
C22 C23 H23 106.4 ?
P2 C23 H23 106.4 ?
C23 C24 H24A 109.5 ?
C23 C24 H24B 109.5 ?
H24A C24 H24B 109.5 ?
C23 C24 H24C 109.5 ?
H24A C24 H24C 109.5 ?
H24B C24 H24C 109.5 ?
C1 NI1 P1 82.96(5) y
C1 NI1 P2 100.83(5) y
P1 NI1 P2 172.97(2) y
C1 NI1 BR1 164.92(5) y
P1 NI1 BR1 85.564(15) y
P2 NI1 BR1 91.632(15) y
C7 O2 P2 122.29(11) y
C2 O1 P1 111.69(11) y
O2 P2 C20 97.34(7) y
O2 P2 C23 102.48(8) y
C20 P2 C23 104.10(8) y
O2 P2 NI1 121.11(5) y
C20 P2 NI1 115.02(6) y
C23 P2 NI1 114.18(6) y
O1 P1 C14 102.12(8) y
O1 P1 C17 100.75(8) y
C14 P1 C17 107.87(10) y
O1 P1 NI1 107.35(5) y
C14 P1 NI1 119.49(7) y
C17 P1 NI1 116.54(7) y

loop_
_geom_bond_atom_site_label_1
_geom_bond_atom_site_label_2
_geom_bond_distance
_geom_bond_publ_flag
Br1 Ni1 2.3664(3) y
C1 C6 1.404(2) y
C1 C2 1.408(2) y
C1 Ni1 1.9350(16) y
C2 C3 1.389(3) y
C2 O1 1.394(2) y
C3 C4 1.384(3) y
C3 H3 0.9500 ?
C4 C5 1.387(3) y
C4 H4 0.9500 ?
C5 C6 1.393(2) y
C5 H5 0.9500 ?
C6 H6 0.9500 ?
C7 C8 1.383(3) y
C7 C12 1.384(3) y
C7 O2 1.4020(19) y
C8 C9 1.393(3) y
C8 H8 0.9500 ?
C9 C10 1.387(3) y
C9 H9 0.9500 ?
C10 C11 1.379(3) y
C10 H10 0.9500 ?
C11 C12 1.383(3) y
C11 H11 0.9500 ?
C12 H12 0.9500 ?
C13 C14 1.522(3) y
C13 H13a 0.9800 ?
C13 H13b 0.9800 ?
C13 H13c 0.9800 ?
C14 C15 1.531(3) y
C14 P1 1.821(2) y
C14 H14 1.0000 ?
C15 H15a 0.9800 ?
C15 H15b 0.9800 ?
C15 H15c 0.9800 ?
C16 C17 1.531(3) y
C16 H16a 0.9800 ?
C16 H16b 0.9800 ?
C16 H16c 0.9800 ?
C17 C18 1.521(3) y
C17 P1 1.835(2) y
C17 H17 1.0000 ?
C18 H18a 0.9800 ?
C18 H18b 0.9800 ?
C18 H18c 0.9800 ?
C19 C20 1.521(3) y
C19 H19a 0.9800 ?
C19 H19b 0.9800 ?
C19 H19c 0.9800 ?
C20 C21 1.523(3) y
C20 P2 1.8422(17) y
C20 H20 1.0000 ?
C21 H21a 0.9800 ?
C21 H21b 0.9800 ?
C21 H21c 0.9800 ?
C22 C23 1.533(3) y
C22 H22a 0.9800 ?
C22 H22b 0.9800 ?
C22 H22c 0.9800 ?
C23 C24 1.533(3) y
C23 P2 1.8450(18) y
C23 H23 1.0000 ?
C24 H24a 0.9800 ?
C24 H24b 0.9800 ?
C24 H24c 0.9800 ?
Ni1 P1 2.1359(5) y
Ni1 P2 2.2510(5) y
O2 P2 1.6525(12) y
O1 P1 1.6396(13) y

loop_
_geom_torsion_atom_site_label_1
_geom_torsion_atom_site_label_2
_geom_torsion_atom_site_label_3
_geom_torsion_atom_site_label_4
_geom_torsion
_geom_torsion_publ_flag
C6 C1 C2 C3 1.1(2) y
NI1 C1 C2 C3 -173.67(14) y
C6 C1 C2 O1 -178.98(14) y
NI1 C1 C2 O1 6.3(2) y
O1 C2 C3 C4 -179.78(16) y
C1 C2 C3 C4 0.2(3) y
C2 C3 C4 C5 -0.7(3) y
C3 C4 C5 C6 -0.1(3) y
C4 C5 C6 C1 1.4(3) y
C2 C1 C6 C5 -1.8(2) y
NI1 C1 C6 C5 172.35(13) y
C12 C7 C8 C9 -0.4(3) y
O2 C7 C8 C9 -178.29(17) y
C7 C8 C9 C10 1.3(3) y
C8 C9 C10 C11 -1.1(3) y
C9 C10 C11 C12 0.1(3) y
C10 C11 C12 C7 0.8(3) y
C8 C7 C12 C11 -0.7(3) y
O2 C7 C12 C11 177.35(16) y
C6 C1 NI1 P1 -178.12(15) y
C2 C1 NI1 P1 -4.17(12) y
C6 C1 NI1 P2 7.87(15) y
C2 C1 NI1 P2 -178.18(12) y
C6 C1 NI1 BR1 -137.41(16) y
C2 C1 NI1 BR1 36.5(3) y
C8 C7 O2 P2 -51.1(2) y
C12 C7 O2 P2 130.97(14) y
C3 C2 O1 P1 175.47(13) y
C1 C2 O1 P1 -4.5(2) y
C7 O2 P2 C20 -172.57(13) y
C7 O2 P2 C23 -66.31(14) y
C7 O2 P2 NI1 62.27(13) y
C19 C20 P2 O2 -62.54(16) y
C21 C20 P2 O2 173.90(14) y
C19 C20 P2 C23 -167.43(15) y
C21 C20 P2 C23 69.01(16) y
C19 C20 P2 NI1 66.88(16) y
C21 C20 P2 NI1 -56.68(15) y
C24 C23 P2 O2 -51.19(15) y
C22 C23 P2 O2 75.93(15) y
C24 C23 P2 C20 49.80(16) y
C22 C23 P2 C20 176.91(14) y
C24 C23 P2 NI1 176.02(12) y
C22 C23 P2 NI1 -56.86(15) y
C1 NI1 P2 O2 32.62(7) y
P1 NI1 P2 O2 -89.57(18) y
BR1 NI1 P2 O2 -155.91(5) y
C1 NI1 P2 C20 -83.89(8) y
P1 NI1 P2 C20 153.92(17) y
BR1 NI1 P2 C20 87.58(6) y
C1 NI1 P2 C23 155.82(8) y
P1 NI1 P2 C23 33.63(19) y
BR1 NI1 P2 C23 -32.71(7) y
C2 O1 P1 C14 -125.40(13) y
C2 O1 P1 C17 123.49(13) y
C2 O1 P1 NI1 1.09(13) y
C13 C14 P1 O1 76.20(16) y
C15 C14 P1 O1 -48.95(17) y
C13 C14 P1 C17 -178.15(15) y
C15 C14 P1 C17 56.69(18) y
C13 C14 P1 NI1 -41.96(17) y
C15 C14 P1 NI1 -167.11(13) y
C18 C17 P1 O1 -78.62(15) y
C16 C17 P1 O1 154.17(17) y
C18 C17 P1 C14 174.78(14) y
C16 C17 P1 C14 47.57(19) y
C18 C17 P1 NI1 37.11(16) y
C16 C17 P1 NI1 -90.09(18) y
C1 NI1 P1 O1 1.53(7) y
P2 NI1 P1 O1 124.64(17) y
BR1 NI1 P1 O1 -168.67(6) y
C1 NI1 P1 C14 116.96(9) y
P2 NI1 P1 C14 -119.93(18) y
BR1 NI1 P1 C14 -53.25(8) y
C1 NI1 P1 C17 -110.47(9) y
P2 NI1 P1 C17 12.6(2) y
BR1 NI1 P1 C17 79.33(8) y
